data_7246306
loop_
_publ_author_name
'McAllister, Linda J.'
'Taylor, James'
'Pridmore, Natalie E.'
'McEllin, Alice J.'
'Whitwood, Adrian C.'
'Karadakov, Peter B.'
'Bruce, Duncan W.'

_publ_section_title
;
 Halogen-bonded liquid-crystalline complexes formed from
 4-alkoxyphenylpyridines with iodine and with interhalogens
;
_journal_issue 11
_journal_name_full CrystEngComm
_journal_page_first 1683
_journal_page_last 1692
_journal_paper_doi 10.1039/D2CE01555B
_journal_volume 25
_journal_year 2023
_chemical_formula_moiety 'C15 H17 Cl I N O'
_chemical_formula_sum 'C15 H17 Cl I N O'
_chemical_formula_weight 389.64
_space_group_crystal_system triclinic
_space_group_IT_number 2
_space_group_name_Hall '-P 1'
_space_group_name_H-M_alt 'P -1'
_atom_sites_solution_hydrogens geom
_atom_sites_solution_primary iterative
_audit_creation_date 2021-11-10
_audit_creation_method
;
Olex2 1.5-beta
(compiled 2021.11.04 svn.r5db059d7 for OlexSys, GUI svn.r6419)
;
_audit_update_record
;
2021-11-24 deposited with the CCDC.	2023-02-20 downloaded from the CCDC.
;
_cell_angle_alpha 81.274(4)
_cell_angle_beta 82.709(4)
_cell_angle_gamma 72.451(4)
_cell_formula_units_Z 2
_cell_length_a 7.8428(3)
_cell_length_b 8.7456(4)
_cell_length_c 11.7685(6)
_cell_measurement_reflns_used 4480
_cell_measurement_temperature 110.05(10)
_cell_measurement_theta_max 27.8330
_cell_measurement_theta_min 3.1110
_cell_volume 757.90(6)
_computing_cell_refinement
;
CrysAlisPro, Agilent Technologies,
Version 1.171.36.32 (release 02-08-2013 CrysAlis171 .NET)
(compiled Aug  2 2013,16:46:58)
;
_computing_data_collection
;
CrysAlisPro, Agilent Technologies,
Version 1.171.36.32 (release 02-08-2013 CrysAlis171 .NET)
(compiled Aug  2 2013,16:46:58)
;
_computing_data_reduction
;
CrysAlisPro, Agilent Technologies,
Version 1.171.36.32 (release 02-08-2013 CrysAlis171 .NET)
(compiled Aug  2 2013,16:46:58)
;
_computing_molecular_graphics 'Olex2 1.5-beta (Dolomanov et al., 2009)'
_computing_publication_material 'Olex2 1.5-beta (Dolomanov et al., 2009)'
_computing_structure_refinement 'SHELXL 2018/3 (Sheldrick, 2015)'
_computing_structure_solution
;
Superflip  (Palatinus & Chapuis, 2007;Palatinus & van der Lee, 2008;
Palatinus et al., 2012)
;
_diffrn_ambient_temperature 110.05(10)
_diffrn_detector_area_resol_mean 16.1450
_diffrn_measured_fraction_theta_full 0.998
_diffrn_measured_fraction_theta_max 0.851
_diffrn_measurement_details
;
#__ type_ start__ end____ width___ exp.time_
  1 omega  -15.00   26.00   1.0000    3.5000
omega____ theta____ kappa____ phi______ frames
    -      -14.9940  -99.0000 -180.0000 41

#__ type_ start__ end____ width___ exp.time_
  2 omega   -6.00   27.00   1.0000    3.5000
omega____ theta____ kappa____ phi______ frames
    -       16.4784  -57.0000   30.0000 33

#__ type_ start__ end____ width___ exp.time_
  3 omega   -5.00   85.00   1.0000    3.5000
omega____ theta____ kappa____ phi______ frames
    -       16.4784   37.0000 -180.0000 90

#__ type_ start__ end____ width___ exp.time_
  4 omega  -19.00   86.00   1.0000    3.5000
omega____ theta____ kappa____ phi______ frames
    -       16.4784    0.0000  120.0000 105

#__ type_ start__ end____ width___ exp.time_
  5 omega  -19.00   52.00   1.0000    3.5000
omega____ theta____ kappa____ phi______ frames
    -       16.4784  -99.0000  -30.0000 71

#__ type_ start__ end____ width___ exp.time_
  6 omega  -20.00   27.00   1.0000    3.5000
omega____ theta____ kappa____ phi______ frames
    -      -14.9940  -99.0000  -90.0000 47

#__ type_ start__ end____ width___ exp.time_
  7 omega  -52.00   38.00   1.0000    3.5000
omega____ theta____ kappa____ phi______ frames
    -       16.4784  -57.0000    0.0000 90

#__ type_ start__ end____ width___ exp.time_
  8 omega  -56.00   42.00   1.0000    3.5000
omega____ theta____ kappa____ phi______ frames
    -       16.4784  -37.0000   90.0000 98
;
_diffrn_measurement_device_type 'SuperNova, Single source at offset, Eos'
_diffrn_measurement_method '\w scans'
_diffrn_orient_matrix_UB_11 0.0209388000
_diffrn_orient_matrix_UB_12 0.0235474000
_diffrn_orient_matrix_UB_13 -0.0592346000
_diffrn_orient_matrix_UB_21 -0.0014709000
_diffrn_orient_matrix_UB_22 0.0769648000
_diffrn_orient_matrix_UB_23 0.0130642000
_diffrn_orient_matrix_UB_31 0.0928655000
_diffrn_orient_matrix_UB_32 -0.0293806000
_diffrn_orient_matrix_UB_33 0.0081590000
_diffrn_radiation_monochromator mirror
_diffrn_radiation_type 'Mo K\a'
_diffrn_radiation_wavelength 0.71071
_diffrn_reflns_av_R_equivalents 0.0281
_diffrn_reflns_av_unetI/netI 0.0392
_diffrn_reflns_Laue_measured_fraction_full 0.998
_diffrn_reflns_Laue_measured_fraction_max 0.851
_diffrn_reflns_limit_h_max 10
_diffrn_reflns_limit_h_min -10
_diffrn_reflns_limit_k_max 11
_diffrn_reflns_limit_k_min -11
_diffrn_reflns_limit_l_max 14
_diffrn_reflns_limit_l_min -15
_diffrn_reflns_number 8707
_diffrn_reflns_point_group_measured_fraction_full 0.998
_diffrn_reflns_point_group_measured_fraction_max 0.851
_diffrn_reflns_theta_full 25.241
_diffrn_reflns_theta_max 28.196
_diffrn_reflns_theta_min 2.847
_diffrn_source 'SuperNova (Mo) X-ray Source'
_exptl_absorpt_coefficient_mu 2.281
_exptl_absorpt_correction_T_max 0.936
_exptl_absorpt_correction_T_min 0.744
_exptl_absorpt_correction_type analytical
_exptl_absorpt_process_details
;
CrysAlisPro, Agilent Technologies,
Version 1.171.36.32 (release 02-08-2013 CrysAlis171 .NET)
(compiled Aug  2 2013,16:46:58)
Analytical numeric absorption correction using a multifaceted crystal
			model based on expressions derived by R.C. Clark & J.S. Reid.
(Clark, R. C. & Reid, J. S. (1995). Acta Cryst. A51, 887-897)
;
_exptl_crystal_colour 'clear colourless'
_exptl_crystal_colour_lustre clear
_exptl_crystal_colour_primary colourless
_exptl_crystal_density_diffrn 1.707
_exptl_crystal_description plate
_exptl_crystal_F_000 384
_exptl_crystal_size_max 0.2305
_exptl_crystal_size_mid 0.1084
_exptl_crystal_size_min 0.0297
_refine_diff_density_max 0.451
_refine_diff_density_min -0.455
_refine_diff_density_rms 0.091
_refine_ls_extinction_method none
_refine_ls_goodness_of_fit_ref 1.041
_refine_ls_hydrogen_treatment constr
_refine_ls_matrix_type full
_refine_ls_number_parameters 173
_refine_ls_number_reflns 3180
_refine_ls_number_restraints 0
_refine_ls_restrained_S_all 1.041
_refine_ls_R_factor_all 0.0280
_refine_ls_R_factor_gt 0.0235
_refine_ls_shift/su_max 0.001
_refine_ls_shift/su_mean 0.000
_refine_ls_structure_factor_coef Fsqd
_refine_ls_weighting_details 'w=1/[\s^2^(Fo^2^)+(0.0153P)^2^+0.1023P] where P=(Fo^2^+2Fc^2^)/3'
_refine_ls_weighting_scheme calc
_refine_ls_wR_factor_gt 0.0434
_refine_ls_wR_factor_ref 0.0456
_reflns_Friedel_coverage 0.000
_reflns_number_gt 2898
_reflns_number_total 3180
_reflns_threshold_expression 'I > 2\s(I)'
_cod_data_source_file d2ce01555b2.cif
_cod_data_source_block dwb1369
_cod_depositor_comments 'Adding full bibliography for 7246304--7246312.cif.'
_cod_original_cell_volume 757.89(6)
_cod_database_code 7246306
_shelx_shelxl_version_number 2018/3
_chemical_oxdiff_formula 'C15 H17 Cl1 I1 N1 O1'
_chemical_oxdiff_usercomment 'Linda E375C'
_shelx_space_group_comment
;
The symmetry employed for this shelxl refinement is uniquely defined
by the following loop, which should always be used as a source of
symmetry information in preference to the above space-group names.
They are only intended as comments.
;
_olex2_refinement_description
;
1. Fixed Uiso
 At 1.2 times of:
  All C(H) groups, All C(H,H) groups
 At 1.5 times of:
  All C(H,H,H) groups
2.a Secondary CH2 refined with riding coordinates:
 C12(H12A,H12B), C13(H13A,H13B), C14(H14A,H14B)
2.b Aromatic/amide H refined with riding coordinates:
 C1(H1), C2(H2), C4(H4), C5(H5), C7(H7), C8(H8), C10(H10), C11(H11)
2.c Idealised Me refined as rotating group:
 C15(H15A,H15B,H15C)
;
_olex2_date_sample_data_collection 1386688337.27
_olex2_date_sample_submission 1384992000
_olex2_exptl_crystal_mounting_method 'Oil on loop'
_olex2_submission_special_instructions 'No special instructions were received'

loop_
_space_group_symop_operation_xyz
'x, y, z'
'-x, -y, -z'

loop_
_atom_site_label
_atom_site_type_symbol
_atom_site_fract_x
_atom_site_fract_y
_atom_site_fract_z
_atom_site_U_iso_or_equiv
_atom_site_adp_type
_atom_site_occupancy
_atom_site_site_symmetry_order
_atom_site_calc_flag
_atom_site_refinement_flags_posn
_atom_site_refinement_flags_adp
_atom_site_refinement_flags_occupancy
_atom_site_disorder_assembly
_atom_site_disorder_group
C1 C 0.7717(3) 0.6128(3) 0.0775(2) 0.0192(6) Uani 1 1 d . . . . .
H1 H 0.891543 0.565270 0.091237 0.023 Uiso 1 1 calc R U . . .
C2 C 0.6433(3) 0.5553(3) 0.1449(2) 0.0197(6) Uani 1 1 d . . . . .
H2 H 0.676871 0.470262 0.203077 0.024 Uiso 1 1 calc R U . . .
C3 C 0.4623(3) 0.6240(3) 0.1266(2) 0.0166(5) Uani 1 1 d . . . . .
C4 C 0.4240(3) 0.7478(3) 0.0348(2) 0.0190(6) Uani 1 1 d . . . . .
H4 H 0.305677 0.795117 0.017501 0.023 Uiso 1 1 calc R U . . .
C5 C 0.5582(3) 0.8004(3) -0.0298(2) 0.0187(6) Uani 1 1 d . . . . .
H5 H 0.529190 0.882822 -0.090329 0.022 Uiso 1 1 calc R U . . .
C6 C 0.3180(3) 0.5726(3) 0.1995(2) 0.0171(5) Uani 1 1 d . . . . .
C7 C 0.3453(3) 0.4171(3) 0.2574(2) 0.0167(5) Uani 1 1 d . . . . .
H7 H 0.458715 0.343379 0.250685 0.020 Uiso 1 1 calc R U . . .
C8 C 0.2078(3) 0.3696(3) 0.3249(2) 0.0190(6) Uani 1 1 d . . . . .
H8 H 0.228757 0.264908 0.362343 0.023 Uiso 1 1 calc R U . . .
C9 C 0.0380(3) 0.4797(3) 0.3362(2) 0.0181(6) Uani 1 1 d . . . . .
C10 C 0.0105(3) 0.6368(3) 0.2822(2) 0.0187(6) Uani 1 1 d . . . . .
H10 H -0.101161 0.712160 0.292198 0.022 Uiso 1 1 calc R U . . .
C11 C 0.1470(3) 0.6815(3) 0.2141(2) 0.0181(6) Uani 1 1 d . . . . .
H11 H 0.125430 0.786351 0.176966 0.022 Uiso 1 1 calc R U . . .
C12 C -0.0948(3) 0.2852(3) 0.4494(2) 0.0223(6) Uani 1 1 d . . . . .
H12A H -0.008510 0.252662 0.506995 0.027 Uiso 1 1 calc R U . . .
H12B H -0.056142 0.210864 0.391519 0.027 Uiso 1 1 calc R U . . .
C13 C -0.2793(3) 0.2846(3) 0.5048(2) 0.0227(6) Uani 1 1 d . . . . .
H13A H -0.364359 0.319785 0.446314 0.027 Uiso 1 1 calc R U . . .
H13B H -0.316608 0.360622 0.561500 0.027 Uiso 1 1 calc R U . . .
C14 C -0.2819(3) 0.1186(3) 0.5627(2) 0.0277(7) Uani 1 1 d . . . . .
H14A H -0.193870 0.082317 0.619323 0.033 Uiso 1 1 calc R U . . .
H14B H -0.247519 0.043500 0.505387 0.033 Uiso 1 1 calc R U . . .
C15 C -0.4657(3) 0.1158(4) 0.6224(3) 0.0342(7) Uani 1 1 d . . . . .
H15A H -0.554014 0.154514 0.567288 0.051 Uiso 1 1 calc R U . . .
H15B H -0.496635 0.184023 0.683056 0.051 Uiso 1 1 calc R U . . .
H15C H -0.461922 0.007290 0.654425 0.051 Uiso 1 1 calc R U . . .
Cl1 Cl 1.20045(8) 0.93114(8) -0.22076(6) 0.02348(15) Uani 1 1 d . . . . .
I1 I 0.95145(2) 0.83098(2) -0.10915(2) 0.01774(6) Uani 1 1 d . . . . .
N1 N 0.7307(2) 0.7350(2) -0.00746(18) 0.0177(5) Uani 1 1 d . . . . .
O1 O -0.1087(2) 0.4478(2) 0.39693(15) 0.0235(4) Uani 1 1 d . . . . .

loop_
_atom_site_aniso_label
_atom_site_aniso_U_11
_atom_site_aniso_U_22
_atom_site_aniso_U_33
_atom_site_aniso_U_23
_atom_site_aniso_U_13
_atom_site_aniso_U_12
C1 0.0164(13) 0.0175(14) 0.0226(15) -0.0030(12) -0.0028(11) -0.0024(11)
C2 0.0189(13) 0.0183(14) 0.0195(14) 0.0006(11) -0.0024(11) -0.0027(11)
C3 0.0194(13) 0.0131(13) 0.0190(14) -0.0054(11) -0.0010(10) -0.0056(11)
C4 0.0155(13) 0.0208(14) 0.0198(14) -0.0033(11) -0.0018(10) -0.0031(11)
C5 0.0195(13) 0.0163(14) 0.0192(14) -0.0001(11) -0.0018(11) -0.0045(11)
C6 0.0167(13) 0.0180(14) 0.0182(14) -0.0032(11) -0.0029(10) -0.0062(11)
C7 0.0145(12) 0.0169(14) 0.0176(13) -0.0045(11) -0.0008(10) -0.0020(10)
C8 0.0214(14) 0.0144(14) 0.0207(14) -0.0018(11) -0.0016(11) -0.0048(11)
C9 0.0191(13) 0.0211(15) 0.0164(13) -0.0037(11) 0.0022(10) -0.0100(11)
C10 0.0164(13) 0.0186(14) 0.0203(14) -0.0040(11) -0.0011(10) -0.0032(11)
C11 0.0202(13) 0.0161(14) 0.0184(14) -0.0008(11) -0.0030(10) -0.0057(11)
C12 0.0258(14) 0.0206(15) 0.0207(15) -0.0007(12) 0.0012(11) -0.0093(12)
C13 0.0237(14) 0.0253(15) 0.0212(15) -0.0017(12) 0.0029(11) -0.0126(12)
C14 0.0273(15) 0.0280(16) 0.0301(17) -0.0040(13) 0.0046(12) -0.0141(13)
C15 0.0332(17) 0.0340(18) 0.0387(19) -0.0073(15) 0.0112(14) -0.0187(14)
Cl1 0.0168(3) 0.0238(4) 0.0273(4) 0.0036(3) 0.0014(3) -0.0067(3)
I1 0.01548(9) 0.01674(10) 0.02052(10) -0.00080(7) -0.00035(6) -0.00512(7)
N1 0.0160(11) 0.0163(12) 0.0210(12) -0.0022(10) -0.0013(9) -0.0049(9)
O1 0.0193(9) 0.0208(10) 0.0282(11) 0.0005(8) 0.0053(8) -0.0073(8)

loop_
_atom_type_symbol
_atom_type_description
_atom_type_scat_dispersion_real
_atom_type_scat_dispersion_imag
_atom_type_scat_source
C C 0.0033 0.0016 'International Tables Vol C Tables 4.2.6.8 and 6.1.1.4'
H H 0.0000 0.0000 'International Tables Vol C Tables 4.2.6.8 and 6.1.1.4'
Cl Cl 0.1484 0.1585 'International Tables Vol C Tables 4.2.6.8 and 6.1.1.4'
I I -0.4742 1.8119 'International Tables Vol C Tables 4.2.6.8 and 6.1.1.4'
N N 0.0061 0.0033 'International Tables Vol C Tables 4.2.6.8 and 6.1.1.4'
O O 0.0106 0.0060 'International Tables Vol C Tables 4.2.6.8 and 6.1.1.4'

loop_
_exptl_crystal_face_index_h
_exptl_crystal_face_index_k
_exptl_crystal_face_index_l
_exptl_crystal_face_perp_dist
_exptl_oxdiff_crystal_face_indexfrac_h
_exptl_oxdiff_crystal_face_indexfrac_k
_exptl_oxdiff_crystal_face_indexfrac_l
_exptl_oxdiff_crystal_face_x
_exptl_oxdiff_crystal_face_y
_exptl_oxdiff_crystal_face_z
0 -1 0 0.0420 -0.0003 -0.9979 -0.0011 -0.0234 -0.0768 0.0293
0 1 0 0.0620 0.0003 0.9979 0.0011 0.0234 0.0768 -0.0293
1 1 0 0.0689 0.9981 0.9982 0.0011 0.0443 0.0754 0.0634
0 0 -1 0.0148 0.0000 0.0005 -0.9981 0.0591 -0.0130 -0.0082
0 0 1 0.0148 -0.0000 -0.0005 0.9981 -0.0591 0.0130 0.0082
-2 -1 0 0.1057 -1.9959 -0.9985 -0.0011 -0.0652 -0.0739 -0.1560

loop_
_geom_angle_atom_site_label_1
_geom_angle_atom_site_label_2
_geom_angle_atom_site_label_3
_geom_angle
_geom_angle_site_symmetry_1
_geom_angle_site_symmetry_3
_geom_angle_publ_flag
C2 C1 H1 118.8 . . ?
N1 C1 H1 118.8 . . ?
N1 C1 C2 122.3(2) . . ?
C1 C2 H2 119.9 . . ?
C1 C2 C3 120.3(2) . . ?
C3 C2 H2 119.9 . . ?
C2 C3 C4 116.1(2) . . ?
C2 C3 C6 122.7(2) . . ?
C4 C3 C6 121.2(2) . . ?
C3 C4 H4 119.5 . . ?
C5 C4 C3 121.1(2) . . ?
C5 C4 H4 119.5 . . ?
C4 C5 H5 119.4 . . ?
N1 C5 C4 121.2(2) . . ?
N1 C5 H5 119.4 . . ?
C7 C6 C3 122.2(2) . . ?
C7 C6 C11 117.5(2) . . ?
C11 C6 C3 120.3(2) . . ?
C6 C7 H7 119.2 . . ?
C8 C7 C6 121.7(2) . . ?
C8 C7 H7 119.2 . . ?
C7 C8 H8 120.2 . . ?
C7 C8 C9 119.5(2) . . ?
C9 C8 H8 120.2 . . ?
C10 C9 C8 119.4(2) . . ?
O1 C9 C8 125.5(2) . . ?
O1 C9 C10 115.1(2) . . ?
C9 C10 H10 119.8 . . ?
C11 C10 C9 120.4(2) . . ?
C11 C10 H10 119.8 . . ?
C6 C11 H11 119.3 . . ?
C10 C11 C6 121.4(2) . . ?
C10 C11 H11 119.3 . . ?
H12A C12 H12B 108.6 . . ?
C13 C12 H12A 110.4 . . ?
C13 C12 H12B 110.4 . . ?
O1 C12 H12A 110.4 . . ?
O1 C12 H12B 110.4 . . ?
O1 C12 C13 106.75(19) . . ?
C12 C13 H13A 109.3 . . ?
C12 C13 H13B 109.3 . . ?
C12 C13 C14 111.6(2) . . ?
H13A C13 H13B 108.0 . . ?
C14 C13 H13A 109.3 . . ?
C14 C13 H13B 109.3 . . ?
C13 C14 H14A 109.1 . . ?
C13 C14 H14B 109.1 . . ?
C13 C14 C15 112.7(2) . . ?
H14A C14 H14B 107.8 . . ?
C15 C14 H14A 109.1 . . ?
C15 C14 H14B 109.1 . . ?
C14 C15 H15A 109.5 . . ?
C14 C15 H15B 109.5 . . ?
C14 C15 H15C 109.5 . . ?
H15A C15 H15B 109.5 . . ?
H15A C15 H15C 109.5 . . ?
H15B C15 H15C 109.5 . . ?
N1 I1 Cl1 178.74(5) . . ?
C1 N1 C5 118.9(2) . . ?
C1 N1 I1 119.95(15) . . ?
C5 N1 I1 121.13(17) . . ?
C9 O1 C12 118.68(18) . . ?

loop_
_geom_bond_atom_site_label_1
_geom_bond_atom_site_label_2
_geom_bond_distance
_geom_bond_site_symmetry_2
_geom_bond_publ_flag
C1 H1 0.9300 . ?
C1 C2 1.370(3) . ?
C1 N1 1.340(3) . ?
C2 H2 0.9300 . ?
C2 C3 1.395(3) . ?
C3 C4 1.400(3) . ?
C3 C6 1.470(3) . ?
C4 H4 0.9300 . ?
C4 C5 1.371(3) . ?
C5 H5 0.9300 . ?
C5 N1 1.344(3) . ?
C6 C7 1.393(3) . ?
C6 C11 1.399(3) . ?
C7 H7 0.9300 . ?
C7 C8 1.385(3) . ?
C8 H8 0.9300 . ?
C8 C9 1.393(3) . ?
C9 C10 1.389(3) . ?
C9 O1 1.355(3) . ?
C10 H10 0.9300 . ?
C10 C11 1.371(3) . ?
C11 H11 0.9300 . ?
C12 H12A 0.9700 . ?
C12 H12B 0.9700 . ?
C12 C13 1.511(3) . ?
C12 O1 1.440(3) . ?
C13 H13A 0.9700 . ?
C13 H13B 0.9700 . ?
C13 C14 1.513(4) . ?
C14 H14A 0.9700 . ?
C14 H14B 0.9700 . ?
C14 C15 1.526(3) . ?
C15 H15A 0.9600 . ?
C15 H15B 0.9600 . ?
C15 H15C 0.9600 . ?
Cl1 I1 2.5174(6) . ?
I1 N1 2.276(2) . ?

loop_
_geom_torsion_atom_site_label_1
_geom_torsion_atom_site_label_2
_geom_torsion_atom_site_label_3
_geom_torsion_atom_site_label_4
_geom_torsion
_geom_torsion_site_symmetry_1
_geom_torsion_site_symmetry_2
_geom_torsion_site_symmetry_3
_geom_torsion_site_symmetry_4
_geom_torsion_publ_flag
C1 C2 C3 C4 2.0(4) . . . . ?
C1 C2 C3 C6 -177.1(2) . . . . ?
C2 C1 N1 C5 -2.1(4) . . . . ?
C2 C1 N1 I1 176.91(19) . . . . ?
C2 C3 C4 C5 -2.0(4) . . . . ?
C2 C3 C6 C7 -27.5(4) . . . . ?
C2 C3 C6 C11 151.5(2) . . . . ?
C3 C4 C5 N1 0.0(4) . . . . ?
C3 C6 C7 C8 -179.3(2) . . . . ?
C3 C6 C11 C10 -179.6(2) . . . . ?
C4 C3 C6 C7 153.5(2) . . . . ?
C4 C3 C6 C11 -27.6(4) . . . . ?
C4 C5 N1 C1 2.1(4) . . . . ?
C4 C5 N1 I1 -176.90(18) . . . . ?
C6 C3 C4 C5 177.1(2) . . . . ?
C6 C7 C8 C9 -0.5(4) . . . . ?
C7 C6 C11 C10 -0.6(4) . . . . ?
C7 C8 C9 C10 -1.7(4) . . . . ?
C7 C8 C9 O1 178.2(2) . . . . ?
C8 C9 C10 C11 2.8(4) . . . . ?
C8 C9 O1 C12 -4.0(4) . . . . ?
C9 C10 C11 C6 -1.7(4) . . . . ?
C10 C9 O1 C12 176.0(2) . . . . ?
C11 C6 C7 C8 1.7(4) . . . . ?
C12 C13 C14 C15 178.3(2) . . . . ?
C13 C12 O1 C9 -177.0(2) . . . . ?
N1 C1 C2 C3 0.0(4) . . . . ?
O1 C9 C10 C11 -177.1(2) . . . . ?
O1 C12 C13 C14 179.8(2) . . . . ?
